data_7228800
loop_
_publ_author_name
'Avasthi, Ilesha'
'Khanna, Shruti'
'Tripathi, Santosh K.'
'Verma, Sandeep'

_publ_section_title
;
 N9 substituent mediated structural tuning of copper--purine complexes:
 chelate effect and thin film studies
;
_journal_name_full CrystEngComm
_journal_paper_doi 10.1039/C7CE01017F
_journal_year 2017
_chemical_formula_moiety 'C11 H10 Cl Cu N7 O7'
_chemical_formula_sum 'C11 H10 Cl Cu N7 O7'
_chemical_formula_weight 451.24
_chemical_name_systematic
;
 ?
;
_space_group_crystal_system monoclinic
_space_group_IT_number 14
_space_group_name_Hall '-P 2ybc'
_space_group_name_H-M_alt 'P 1 21/c 1'
_symmetry_Int_Tables_number 14
_symmetry_space_group_name_Hall '-P 2ybc'
_symmetry_space_group_name_H-M 'P 1 21/c 1'
_atom_sites_solution_primary direct
_audit_creation_date 2016-12-28
_audit_creation_method
;
Olex2 1.2
(compiled 2016.08.25 svn.r3337 for OlexSys, GUI svn.r5221)
;
_audit_update_record
;
2016-12-28 deposited with the CCDC.
2017-07-10 downloaded from the CCDC.
;
_cell_angle_alpha 90
_cell_angle_beta 101.640(1)
_cell_angle_gamma 90
_cell_formula_units_Z 8
_cell_length_a 9.3161(7)
_cell_length_b 26.987(2)
_cell_length_c 13.2722(9)
_cell_measurement_reflns_used 9260
_cell_measurement_temperature 100(2)
_cell_measurement_theta_max 28.24
_cell_measurement_theta_min 2.18
_cell_volume 3268.2(4)
_computing_cell_refinement 'SAINT v8.34A (Bruker, 2013)'
_computing_data_reduction 'SAINT v8.34A (Bruker, 2013)'
_computing_molecular_graphics 'Olex2 (Dolomanov et al., 2009)'
_computing_publication_material 'Olex2 (Dolomanov et al., 2009)'
_computing_structure_refinement 'olex2.refine (Bourhis et al., 2015)'
_computing_structure_solution 'SIR2004 (Burla et al., 2007)'
_diffrn_ambient_temperature 100(2)
_diffrn_measured_fraction_theta_full 0.9938
_diffrn_measured_fraction_theta_max 0.9938
_diffrn_measurement_device_type 'Bruker D8 Advance diffractometer'
_diffrn_measurement_method \q/2\q
_diffrn_radiation_type 'Mo K\a'
_diffrn_radiation_wavelength 0.71073
_diffrn_reflns_av_R_equivalents 0.0415
_diffrn_reflns_av_unetI/netI 0.0438
_diffrn_reflns_limit_h_max 12
_diffrn_reflns_limit_h_min -12
_diffrn_reflns_limit_k_max 36
_diffrn_reflns_limit_k_min -33
_diffrn_reflns_limit_l_max 14
_diffrn_reflns_limit_l_min -17
_diffrn_reflns_number 27937
_diffrn_reflns_theta_full 25.0266
_diffrn_reflns_theta_max 25.03
_diffrn_reflns_theta_min 4.14
_diffrn_standards_number 0
_exptl_absorpt_coefficient_mu 1.556
_exptl_absorpt_correction_T_max 0.7457
_exptl_absorpt_correction_T_min 0.6346
_exptl_absorpt_correction_type psi-scan
_exptl_absorpt_process_details
;
'(North et al., 1968)'
wR2(int) was 0.1379 before and 0.0457 after correction.
The Ratio of minimum to maximum transmission is 0.8510.
The \l/2 correction factor is 0.00150.
;
_exptl_crystal_colour blue-green
_exptl_crystal_density_diffrn 1.8341
_exptl_crystal_density_method 'not measured'
_exptl_crystal_description cube
_exptl_crystal_F_000 1820.7616
_exptl_crystal_size_max 0.22
_exptl_crystal_size_mid 0.2
_exptl_crystal_size_min 0.18
_refine_diff_density_max 0.3986
_refine_diff_density_min -0.3975
_refine_diff_density_rms 0.0879
_refine_ls_d_res_high 0.8400
_refine_ls_d_res_low 4.9245
_refine_ls_goodness_of_fit_ref 1.0770
_refine_ls_hydrogen_treatment constr
_refine_ls_matrix_type full
_refine_ls_number_constraints 36
_refine_ls_number_parameters 488
_refine_ls_number_reflns 5727
_refine_ls_number_restraints 0
_refine_ls_restrained_S_all 1.0770
_refine_ls_R_factor_all 0.0492
_refine_ls_R_factor_gt 0.0374
_refine_ls_shift/su_max 0.0011
_refine_ls_shift/su_mean 0.0000
_refine_ls_structure_factor_coef Fsqd
_refine_ls_weighting_details 'w=1/[\s^2^(Fo^2^)+(0.0346P)^2^+3.1829P] where P=(Fo^2^+2Fc^2^)/3'
_refine_ls_weighting_scheme calc
_refine_ls_wR_factor_gt 0.0829
_refine_ls_wR_factor_ref 0.0875
_reflns_Friedel_coverage 0.0
_reflns_limit_h_max 10
_reflns_limit_h_min -11
_reflns_limit_k_max 32
_reflns_limit_k_min 0
_reflns_limit_l_max 15
_reflns_limit_l_min 0
_reflns_number_gt 4806
_reflns_number_total 5727
_reflns_threshold_expression I>=2u(I)
_cod_data_source_file c7ce01017f2.cif
_cod_data_source_block 77_0m
_cod_database_code 7228800
_olex2_refinement_description
;
1. Fixed Uiso
 At 1.2 times of:
  All C(H) groups, All C(H,H) groups
 At 1.5 times of:
  All O(H,H) groups
2.a Rotating group:
 O2W(H2Wa,H2Wb), O1W(H1Wa,H1Wb)
2.b Secondary CH2 refined with riding coordinates:
 C10A(H10c,H10d), C10B(H10a,H10b)
2.c Aromatic/amide H refined with riding coordinates:
 C4AA(H4AA), C16A(H16A), C16B(H16B), C13B(H13B), C14A(H14A), C2B(H2B),
 C15A(H15A), C8B(H8B), C13A(H13A), C15B(H15B), C14B(H14B), C0AA(H0AA)
;
_olex2_submission_special_instructions 'No special instructions were received'

loop_
_space_group_symop_id
_space_group_symop_operation_xyz
1 x,y,z
2 -x,y+1/2,-z+1/2
3 -x,-y,-z
4 x,-y-1/2,z-1/2

loop_
_atom_site_label
_atom_site_type_symbol
_atom_site_fract_x
_atom_site_fract_y
_atom_site_fract_z
_atom_site_U_iso_or_equiv
_atom_site_adp_type
_atom_site_occupancy
_atom_site_refinement_flags_posn
Cu1B Cu 1.50875(4) 0.040257(14) 1.21958(3) 0.03142(11) Uani 1.000000 .
Cu1A Cu 0.90986(4) 0.267484(15) 1.28746(3) 0.04103(12) Uani 1.000000 .
Cl1B Cl 0.87042(8) 0.07063(4) 0.92068(7) 0.0478(2) Uani 1.000000 .
Cl1A Cl 1.40190(9) 0.17019(3) 1.06438(8) 0.0524(2) Uani 1.000000 .
O2W O 1.6311(2) 0.08005(9) 1.11492(17) 0.0435(6) Uani 1.000000 .
H2Wa H 1.5908(19) 0.0743(9) 1.05269(17) 0.0652(9) Uiso 1.000000 GR
H2Wb H 1.7192(8) 0.0698(8) 1.1262(15) 0.0652(9) Uiso 1.000000 GR
N9B N 1.1637(2) 0.05677(10) 1.26976(19) 0.0337(6) Uani 1.000000 .
N9A N 1.2541(3) 0.30503(9) 1.2646(2) 0.0355(6) Uani 1.000000 .
O4A O 1.5269(3) -0.01891(9) 1.13485(19) 0.0501(6) Uani 1.000000 .
N7B N 0.9393(3) 0.06777(11) 1.1716(2) 0.0404(7) Uani 1.000000 .
O3A O 1.7062(2) 0.02683(10) 1.29978(17) 0.0475(6) Uani 1.000000 .
N3B N 1.3027(2) 0.04839(9) 1.13440(19) 0.0307(6) Uani 1.000000 .
N7A N 1.4303(3) 0.27246(10) 1.1907(2) 0.0422(7) Uani 1.000000 .
O3C O 1.8407(3) 0.00111(11) 1.43996(19) 0.0637(8) Uani 1.000000 .
N4S N 1.4852(3) -0.05898(11) 1.1665(2) 0.0413(7) Uani 1.000000 .
N12A N 0.9247(3) 0.33492(10) 1.2265(2) 0.0388(6) Uani 1.000000 .
N2S N 0.7678(3) 0.30044(11) 1.4287(2) 0.0427(7) Uani 1.000000 .
N3A N 1.0718(3) 0.23955(10) 1.2224(2) 0.0372(6) Uani 1.000000 .
N1A N 1.1562(3) 0.17266(10) 1.1308(2) 0.0476(7) Uani 1.000000 .
C5B C 1.0410(3) 0.06189(11) 1.1099(2) 0.0306(7) Uani 1.000000 .
N1B N 1.1530(3) 0.05516(10) 0.9667(2) 0.0376(6) Uani 1.000000 .
O1W O 0.7230(3) 0.23834(11) 1.1688(2) 0.0720(9) Uani 1.000000 .
H1Wa H 0.6433(5) 0.2429(14) 1.1892(15) 0.1080(13) Uiso 1.000000 GR
H1Wb H 0.735(2) 0.2075(3) 1.160(2) 0.1080(13) Uiso 1.000000 GR
O1A O 0.9132(3) 0.20522(11) 1.3662(2) 0.0649(8) Uani 1.000000 .
C6B C 1.0341(3) 0.06216(11) 1.0060(2) 0.0329(7) Uani 1.000000 .
O4B O 1.4893(3) -0.09695(10) 1.1158(2) 0.0631(7) Uani 1.000000 .
O3B O 1.6079(3) 0.00544(13) 1.4267(2) 0.0755(10) Uani 1.000000 .
N12B N 1.4827(3) 0.09693(10) 1.31279(19) 0.0331(6) Uani 1.000000 .
C1AA C 1.2009(3) 0.26112(11) 1.2221(2) 0.0319(7) Uani 1.000000 .
N3S N 1.7177(3) 0.01047(11) 1.3909(2) 0.0385(6) Uani 1.000000 .
C2AA C 1.3102(3) 0.24145(11) 1.1768(2) 0.0319(7) Uani 1.000000 .
N1S N 1.0294(5) 0.20008(18) 1.4375(3) 0.0784(13) Uani 1.000000 .
O1C O 1.1240(4) 0.23252(15) 1.4482(3) 0.0844(10) Uani 1.000000 .
O4C O 1.4346(5) -0.05818(13) 1.2444(3) 0.0965(12) Uani 1.000000 .
C4B C 1.1805(3) 0.05493(11) 1.1705(2) 0.0285(6) Uani 1.000000 .
C4AA C 1.3921(3) 0.30934(13) 1.2439(3) 0.0447(8) Uani 1.000000 .
H4AA H 1.4532(3) 0.33615(13) 1.2657(3) 0.0537(10) Uiso 1.000000 R
C11A C 1.0480(3) 0.36290(12) 1.2475(2) 0.0370(7) Uani 1.000000 .
C3AA C 1.2795(3) 0.19642(12) 1.1296(3) 0.0375(7) Uani 1.000000 .
C10A C 1.1772(3) 0.34046(12) 1.3190(3) 0.0390(8) Uani 1.000000 .
H10c H 1.1440(3) 0.32364(12) 1.3747(3) 0.0468(9) Uiso 1.000000 R
H10d H 1.2443(3) 0.36653(12) 1.3486(3) 0.0468(9) Uiso 1.000000 R
C10B C 1.2800(3) 0.05272(13) 1.3625(2) 0.0385(8) Uani 1.000000 .
H10a H 1.2364(3) 0.05071(13) 1.4228(2) 0.0462(9) Uiso 1.000000 R
H10b H 1.3359(3) 0.02266(13) 1.3591(2) 0.0462(9) Uiso 1.000000 R
O2A O 0.7400(3) 0.29190(12) 1.3434(3) 0.0727(8) Uani 1.000000 .
C16A C 1.0543(4) 0.40899(13) 1.2053(3) 0.0486(9) Uani 1.000000 .
H16A H 1.1403(4) 0.42742(13) 1.2205(3) 0.0583(11) Uiso 1.000000 R
C16B C 1.3681(4) 0.13590(15) 1.4359(3) 0.0515(9) Uani 1.000000 .
H16B H 1.2972(4) 0.13540(15) 1.4762(3) 0.0618(11) Uiso 1.000000 R
C13B C 1.5732(3) 0.13586(13) 1.3193(3) 0.0431(8) Uani 1.000000 .
H13B H 1.6449(3) 0.13579(13) 1.2796(3) 0.0517(10) Uiso 1.000000 R
C14A C 0.8076(5) 0.40019(16) 1.1199(3) 0.0604(11) Uani 1.000000 .
H14A H 0.7239(5) 0.41233(16) 1.0767(3) 0.0724(13) Uiso 1.000000 R
C11B C 1.3804(3) 0.09673(12) 1.3718(2) 0.0355(7) Uani 1.000000 .
C2B C 1.2800(3) 0.04817(12) 1.0317(2) 0.0365(7) Uani 1.000000 .
H2B H 1.3614(3) 0.04255(12) 1.0027(2) 0.0438(9) Uiso 1.000000 R
C15A C 0.9323(5) 0.42792(15) 1.1401(3) 0.0593(10) Uani 1.000000 .
H15A H 0.9351(5) 0.45906(15) 1.1106(3) 0.0711(13) Uiso 1.000000 R
C8B C 1.0161(3) 0.06445(14) 1.2653(3) 0.0415(8) Uani 1.000000 .
H8B H 0.9752(3) 0.06702(14) 1.3235(3) 0.0498(10) Uiso 1.000000 R
C13A C 0.8067(4) 0.35415(15) 1.1639(3) 0.0533(9) Uani 1.000000 .
H13A H 0.7209(4) 0.33558(15) 1.1497(3) 0.0640(11) Uiso 1.000000 R
C15B C 1.4603(5) 0.17548(16) 1.4402(3) 0.0636(11) Uani 1.000000 .
H15B H 1.4519(5) 0.20221(16) 1.4829(3) 0.0763(13) Uiso 1.000000 R
C14B C 1.5651(4) 0.17564(15) 1.3813(3) 0.0554(10) Uani 1.000000 .
H14B H 1.6293(4) 0.20220(15) 1.3835(3) 0.0665(12) Uiso 1.000000 R
C0AA C 1.0591(4) 0.19514(13) 1.1767(3) 0.0476(9) Uani 1.000000 .
H0AA H 0.9726(4) 0.17795(13) 1.1770(3) 0.0571(11) Uiso 1.000000 R
O1B O 1.0413(4) 0.16273(19) 1.4887(4) 0.151(2) Uani 1.000000 .
O2C O 0.8955(5) 0.30862(19) 1.4714(3) 0.1286(16) Uani 1.000000 .
O2B O 0.6723(6) 0.3086(2) 1.4793(3) 0.146(2) Uani 1.000000 .

loop_
_atom_site_aniso_label
_atom_site_aniso_U_11
_atom_site_aniso_U_22
_atom_site_aniso_U_33
_atom_site_aniso_U_12
_atom_site_aniso_U_13
_atom_site_aniso_U_23
Cu1B 0.02151(18) 0.0415(2) 0.0323(2) 0.00418(15) 0.00793(15) 0.00276(17)
Cu1A 0.0281(2) 0.0414(3) 0.0552(3) -0.00077(17) 0.01234(18) -0.00226(19)
Cl1B 0.0300(4) 0.0646(6) 0.0441(5) -0.0010(4) -0.0039(3) 0.0105(4)
Cl1A 0.0384(4) 0.0531(6) 0.0650(6) 0.0097(4) 0.0091(4) -0.0216(4)
O2W 0.0235(10) 0.0662(16) 0.0427(13) 0.0082(10) 0.0114(9) 0.0141(12)
N9B 0.0220(12) 0.0471(16) 0.0321(14) -0.0021(11) 0.0059(11) 0.0077(12)
N9A 0.0279(12) 0.0359(15) 0.0431(15) -0.0029(11) 0.0080(11) -0.0092(12)
O4A 0.0591(15) 0.0409(15) 0.0574(16) 0.0064(12) 0.0287(13) 0.0004(12)
N7B 0.0224(12) 0.0538(18) 0.0461(17) -0.0004(12) 0.0096(12) 0.0050(13)
O3A 0.0277(11) 0.0794(18) 0.0367(13) 0.0134(11) 0.0097(10) 0.0152(12)
N3B 0.0229(12) 0.0357(15) 0.0344(14) 0.0002(10) 0.0080(10) 0.0001(11)
N7A 0.0257(13) 0.0436(17) 0.0575(18) -0.0043(12) 0.0090(12) -0.0105(14)
O3C 0.0351(13) 0.107(2) 0.0450(15) 0.0210(14) -0.0021(11) 0.0115(15)
N4S 0.0397(15) 0.0445(19) 0.0386(17) 0.0046(13) 0.0049(13) 0.0051(14)
N12A 0.0339(14) 0.0409(16) 0.0418(16) 0.0039(12) 0.0084(12) -0.0025(12)
N2S 0.0394(16) 0.062(2) 0.0295(16) 0.0128(14) 0.0136(14) 0.0137(14)
N3A 0.0266(13) 0.0336(16) 0.0518(17) -0.0027(11) 0.0091(12) -0.0041(12)
N1A 0.0338(14) 0.0354(16) 0.072(2) -0.0019(12) 0.0082(14) -0.0120(14)
C5B 0.0223(14) 0.0317(17) 0.0381(18) -0.0043(12) 0.0067(13) 0.0015(13)
N1B 0.0310(14) 0.0479(17) 0.0332(14) -0.0010(12) 0.0052(12) -0.0006(12)
O1W 0.0298(13) 0.083(2) 0.101(2) -0.0050(13) 0.0083(14) -0.0392(18)
O1A 0.0448(15) 0.0676(19) 0.087(2) 0.0009(13) 0.0245(15) 0.0252(16)
C6B 0.0266(15) 0.0321(17) 0.0367(18) -0.0016(12) -0.0010(13) 0.0038(13)
O4B 0.0734(18) 0.0423(16) 0.0696(19) 0.0072(13) 0.0050(15) 0.0015(14)
O3B 0.0388(14) 0.129(3) 0.0609(18) 0.0122(16) 0.0160(13) 0.0478(18)
N12B 0.0247(12) 0.0429(16) 0.0319(14) 0.0012(11) 0.0065(11) 0.0004(11)
C1AA 0.0261(15) 0.0316(17) 0.0365(17) 0.0002(13) 0.0023(13) -0.0022(13)
N3S 0.0282(13) 0.0555(18) 0.0308(15) 0.0083(12) 0.0033(12) 0.0038(13)
C2AA 0.0262(14) 0.0317(18) 0.0363(17) 0.0017(12) 0.0026(13) -0.0011(13)
N1S 0.066(3) 0.096(3) 0.086(3) 0.034(2) 0.044(2) 0.044(3)
O1C 0.068(2) 0.109(3) 0.070(2) 0.015(2) -0.0014(17) 0.0030(19)
O4C 0.148(3) 0.088(2) 0.065(2) -0.039(2) 0.048(2) -0.0005(17)
C4B 0.0239(14) 0.0306(16) 0.0316(16) -0.0026(12) 0.0070(12) 0.0041(12)
C4AA 0.0283(16) 0.047(2) 0.060(2) -0.0085(15) 0.0104(15) -0.0147(17)
C11A 0.0377(17) 0.0374(19) 0.0380(18) 0.0028(14) 0.0122(14) -0.0076(14)
C3AA 0.0338(16) 0.0340(18) 0.0432(19) 0.0077(14) 0.0040(14) -0.0033(14)
C10A 0.0348(16) 0.0377(19) 0.0443(19) -0.0013(14) 0.0076(14) -0.0122(15)
C10B 0.0284(15) 0.059(2) 0.0286(16) 0.0010(15) 0.0058(13) 0.0103(15)
O2A 0.0510(16) 0.084(2) 0.086(2) 0.0043(15) 0.0208(17) 0.0022(18)
C16A 0.055(2) 0.041(2) 0.055(2) 0.0002(17) 0.0224(18) -0.0018(17)
C16B 0.0377(18) 0.074(3) 0.045(2) 0.0031(18) 0.0129(16) -0.0123(19)
C13B 0.0330(17) 0.051(2) 0.045(2) -0.0090(15) 0.0065(15) -0.0004(16)
C14A 0.061(3) 0.061(3) 0.058(3) 0.022(2) 0.008(2) 0.011(2)
C11B 0.0251(14) 0.052(2) 0.0283(16) 0.0043(14) 0.0032(13) 0.0029(14)
C2B 0.0300(15) 0.047(2) 0.0347(18) 0.0003(14) 0.0114(14) -0.0008(14)
C15A 0.075(3) 0.048(2) 0.060(3) 0.014(2) 0.025(2) 0.0087(19)
C8B 0.0237(15) 0.063(2) 0.041(2) -0.0019(15) 0.0149(14) 0.0054(16)
C13A 0.0391(19) 0.060(3) 0.059(2) 0.0058(17) 0.0042(17) 0.0010(19)
C15B 0.062(2) 0.064(3) 0.063(3) 0.002(2) 0.010(2) -0.024(2)
C14B 0.050(2) 0.054(2) 0.060(2) -0.0149(18) 0.0056(19) -0.0130(19)
C0AA 0.0335(17) 0.036(2) 0.073(3) -0.0068(15) 0.0107(17) -0.0067(17)
O1B 0.103(3) 0.178(5) 0.193(5) 0.064(3) 0.082(3) 0.139(4)
O2C 0.110(3) 0.159(4) 0.103(3) 0.026(3) -0.011(3) -0.031(3)
O2B 0.158(4) 0.200(5) 0.104(3) 0.096(4) 0.086(3) 0.060(3)

loop_
_atom_type_symbol
_atom_type_scat_dispersion_real
_atom_type_scat_dispersion_imag
_atom_type_scat_Cromer_Mann_a1
_atom_type_scat_Cromer_Mann_a2
_atom_type_scat_Cromer_Mann_a3
_atom_type_scat_Cromer_Mann_a4
_atom_type_scat_Cromer_Mann_b1
_atom_type_scat_Cromer_Mann_b2
_atom_type_scat_Cromer_Mann_b3
_atom_type_scat_Cromer_Mann_b4
_atom_type_scat_Cromer_Mann_c
_atom_type_scat_source
_atom_type_scat_dispersion_source
C 0.00347 0.00161 2.31000 1.02000 1.58860 0.86500 20.84390 10.20750 0.56870 51.65120 0.215599998832 'International Tables Volume C Table 6.1.1.4 (pp. 500-502)' 'Henke, Gullikson and Davis, At. Data and Nucl. Data Tables, 1993, 54, 2'
Cl 0.14873 0.16029 11.46040 7.19640 6.25560 1.64550 0.01040 1.16620 18.51940 47.77840 -9.55739974976 'International Tables Volume C Table 6.1.1.4 (pp. 500-502)' 'Henke, Gullikson and Davis, At. Data and Nucl. Data Tables, 1993, 54, 2'
H 0.00000 0.00000 0.49300 0.32291 0.14019 0.04081 10.51090 26.12570 3.14236 57.79970 0.0030380000826 'International Tables Volume C Table 6.1.1.4 (pp. 500-502)' 'Henke, Gullikson and Davis, At. Data and Nucl. Data Tables, 1993, 54, 2'
O 0.01158 0.00611 3.04850 2.28680 1.54630 0.86700 13.27710 5.70110 0.32390 32.90890 0.250800013542 'International Tables Volume C Table 6.1.1.4 (pp. 500-502)' 'Henke, Gullikson and Davis, At. Data and Nucl. Data Tables, 1993, 54, 2'
N 0.00653 0.00323 12.21260 3.13220 2.01250 1.16630 0.00570 9.89330 28.99750 0.58260 -11.5290002823 'International Tables Volume C Table 6.1.1.4 (pp. 500-502)' 'Henke, Gullikson and Davis, At. Data and Nucl. Data Tables, 1993, 54, 2'
Cu 0.34125 1.28947 13.33800 7.16760 5.61580 1.67350 3.58280 0.24700 11.39660 64.81260 1.19099998474 'International Tables Volume C Table 6.1.1.4 (pp. 500-502)' 'Henke, Gullikson and Davis, At. Data and Nucl. Data Tables, 1993, 54, 2'

loop_
_geom_angle_atom_site_label_1
_geom_angle_atom_site_label_2
_geom_angle_atom_site_label_3
_geom_angle
O4A Cu1B O2W 85.53(9)
O3A Cu1B O2W 83.47(8)
O3A Cu1B O4A 88.92(11)
N3B Cu1B O2W 98.33(9)
N3B Cu1B O4A 87.16(10)
N3B Cu1B O3A 175.53(11)
N12B Cu1B O2W 98.99(9)
N12B Cu1B O4A 175.47(10)
N12B Cu1B O3A 91.31(10)
N12B Cu1B N3B 92.43(10)
N3A Cu1A N12A 92.73(11)
O1W Cu1A N12A 98.14(11)
O1W Cu1A N3A 96.26(10)
O1A Cu1A N12A 171.54(12)
O1A Cu1A N3A 88.60(11)
O1A Cu1A O1W 90.02(13)
O2A Cu1A N12A 88.55(12)
O2A Cu1A N3A 175.56(12)
O2A Cu1A O1W 79.34(12)
O2A Cu1A O1A 90.75(12)
C10B N9B C4B 126.8(2)
C8B N9B C4B 105.8(2)
C8B N9B C10B 127.3(3)
C4AA N9A C1AA 105.6(3)
C10A N9A C1AA 126.6(2)
C10A N9A C4AA 127.8(3)
N4S O4A Cu1B 116.0(2)
C8B N7B C5B 104.3(2)
N3S O3A Cu1B 118.00(17)
C4B N3B Cu1B 126.4(2)
C2B N3B Cu1B 120.26(19)
C2B N3B C4B 113.3(2)
C4AA N7A C2AA 103.4(2)
O4B N4S O4A 119.3(3)
O4C N4S O4A 118.0(3)
O4C N4S O4B 122.6(3)
C11A N12A Cu1A 123.1(2)
C13A N12A Cu1A 119.1(2)
C13A N12A C11A 117.8(3)
O2C N2S O2A 120.1(4)
O2B N2S O2A 122.3(4)
O2B N2S O2C 116.9(4)
C1AA N3A Cu1A 125.9(2)
C0AA N3A Cu1A 121.3(2)
C0AA N3A C1AA 112.8(3)
C0AA N1A C3AA 117.2(3)
C6B C5B N7B 134.4(3)
C4B C5B N7B 110.1(3)
C4B C5B C6B 115.5(3)
C2B N1B C6B 117.9(3)
N1S O1A Cu1A 113.5(3)
C5B C6B Cl1B 121.3(2)
N1B C6B Cl1B 117.3(2)
N1B C6B C5B 121.4(3)
C13B N12B Cu1B 118.9(2)
C11B N12B Cu1B 122.7(2)
C11B N12B C13B 118.4(3)
N3A C1AA N9A 129.1(3)
C2AA C1AA N9A 105.9(2)
C2AA C1AA N3A 125.0(3)
O3C N3S O3A 117.9(3)
O3B N3S O3A 119.6(2)
O3B N3S O3C 122.5(3)
C1AA C2AA N7A 110.8(3)
C3AA C2AA N7A 133.5(3)
C3AA C2AA C1AA 115.7(3)
O1C N1S O1A 118.8(4)
O1B N1S O1A 118.0(5)
O1B N1S O1C 123.1(5)
N3B C4B N9B 128.8(3)
C5B C4B N9B 106.2(2)
C5B C4B N3B 125.0(3)
N7A C4AA N9A 114.2(3)
C10A C11A N12A 116.3(3)
C16A C11A N12A 121.7(3)
C16A C11A C10A 122.0(3)
N1A C3AA Cl1A 118.3(2)
C2AA C3AA Cl1A 119.8(2)
C2AA C3AA N1A 121.8(3)
C11A C10A N9A 111.1(3)
C11B C10B N9B 110.6(2)
N2S O2A Cu1A 113.7(2)
C15A C16A C11A 119.6(4)
C15B C16B C11B 119.8(3)
C14B C13B N12B 123.1(3)
C13A C14A C15A 119.5(4)
C10B C11B N12B 117.2(3)
C16B C11B N12B 120.8(3)
C16B C11B C10B 122.0(3)
N1B C2B N3B 126.7(3)
C14A C15A C16A 118.8(4)
N7B C8B N9B 113.6(3)
C14A C13A N12A 122.6(4)
C14B C15B C16B 119.6(4)
C15B C14B C13B 118.4(4)
N1A C0AA N3A 127.4(3)

loop_
_geom_bond_atom_site_label_1
_geom_bond_atom_site_label_2
_geom_bond_distance
Cu1B O2W 2.241(2)
Cu1B O4A 1.980(2)
Cu1B O3A 1.964(2)
Cu1B N3B 2.034(2)
Cu1B N12B 2.012(3)
Cu1A N12A 2.008(3)
Cu1A N3A 2.029(3)
Cu1A O1W 2.241(3)
Cu1A O1A 1.975(3)
Cu1A O2A 1.991(3)
Cl1B C6B 1.722(3)
Cl1A C3AA 1.717(3)
N9B C4B 1.358(4)
N9B C10B 1.471(4)
N9B C8B 1.381(4)
N9A C1AA 1.362(4)
N9A C4AA 1.372(4)
N9A C10A 1.468(4)
O4A N4S 1.250(4)
N7B C5B 1.381(4)
N7B C8B 1.307(4)
O3A N3S 1.271(3)
N3B C4B 1.333(4)
N3B C2B 1.337(4)
N7A C2AA 1.379(4)
N7A C4AA 1.310(4)
O3C N3S 1.225(3)
N4S O4B 1.231(4)
N4S O4C 1.219(4)
N12A C11A 1.355(4)
N12A C13A 1.342(4)
N2S O2A 1.134(4)
N2S O2C 1.231(5)
N2S O2B 1.238(4)
N3A C1AA 1.336(4)
N3A C0AA 1.337(4)
N1A C3AA 1.319(4)
N1A C0AA 1.334(4)
C5B C6B 1.367(4)
C5B C4B 1.396(4)
N1B C6B 1.330(4)
N1B C2B 1.329(4)
O1A N1S 1.294(5)
O3B N3S 1.219(3)
N12B C13B 1.339(4)
N12B C11B 1.351(4)
C1AA C2AA 1.389(4)
C2AA C3AA 1.371(4)
N1S O1C 1.230(5)
N1S O1B 1.208(5)
C11A C10A 1.502(4)
C11A C16A 1.370(5)
C10B C11B 1.501(4)
C16A C15A 1.380(5)
C16B C11B 1.377(5)
C16B C15B 1.365(6)
C13B C14B 1.364(5)
C14A C15A 1.362(6)
C14A C13A 1.373(5)
C15B C14B 1.369(6)
